data_7057380
loop_
_publ_author_name
'Gamekkanda, Janaka C.'
'Sinha, Abhijeet S.'
'Desper, John'
'\/Dakovi\'c, Marijana'
'Aaker\"oy, Christer B.'

_publ_section_title
;
 Competition between hydrogen bonds and halogen bonds: a structural study
;
_journal_issue 13
_journal_name_full 'New Journal of Chemistry'
_journal_page_first 10539
_journal_paper_doi 10.1039/C8NJ00537K
_journal_volume 42
_journal_year 2018
_chemical_formula_moiety 'C10 H10 I2 O2'
_chemical_formula_sum 'C10 H10 I2 O2'
_chemical_formula_weight 415.98
_space_group_crystal_system monoclinic
_space_group_IT_number 14
_space_group_name_Hall '-P 2ybc'
_space_group_name_H-M_alt 'P 1 21/c 1'
_symmetry_space_group_name_Hall '-P 2ybc'
_symmetry_space_group_name_H-M 'P 1 21/c 1'
_atom_sites_solution_hydrogens mixed
_atom_sites_solution_primary direct
_atom_sites_solution_secondary difmap
_audit_update_record
;
2018-01-29 deposited with the CCDC.
2018-04-16 downloaded from the CCDC.
;
_cell_angle_alpha 90
_cell_angle_beta 100.613(4)
_cell_angle_gamma 90
_cell_formula_units_Z 4
_cell_length_a 11.1961(17)
_cell_length_b 11.5073(18)
_cell_length_c 9.2386(15)
_cell_measurement_reflns_used 9891
_cell_measurement_temperature 130.(2)
_cell_measurement_theta_max 29.50
_cell_measurement_theta_min 2.56
_cell_volume 1169.9(3)
_computing_cell_refinement 'Bruker SAINT'
_computing_data_collection 'Bruker SMART'
_computing_data_reduction 'Bruker SAINT'
_computing_molecular_graphics 'Bruker SHELXTL'
_computing_publication_material 'Bruker SHELXTL'
_computing_structure_refinement 'SHELXL-2014/7 (Sheldrick, 2014)'
_computing_structure_solution 'SHELXS-97 (Sheldrick 2008)'
_diffrn_ambient_temperature 130.(2)
_diffrn_measured_fraction_theta_full 0.994
_diffrn_measured_fraction_theta_max 0.994
_diffrn_measurement_device_type 'Bruker SMART APEX CCD'
_diffrn_measurement_method '\f and \w scans'
_diffrn_radiation_monochromator graphite
_diffrn_radiation_source 'Fine-focus sealed tube'
_diffrn_radiation_type MoK\a
_diffrn_radiation_wavelength 0.71073
_diffrn_reflns_av_R_equivalents 0.0334
_diffrn_reflns_av_unetI/netI 0.0195
_diffrn_reflns_limit_h_max 15
_diffrn_reflns_limit_h_min -15
_diffrn_reflns_limit_k_max 15
_diffrn_reflns_limit_k_min -15
_diffrn_reflns_limit_l_max 12
_diffrn_reflns_limit_l_min -12
_diffrn_reflns_number 22544
_diffrn_reflns_theta_full 29.58
_diffrn_reflns_theta_max 29.58
_diffrn_reflns_theta_min 2.86
_exptl_absorpt_coefficient_mu 5.350
_exptl_absorpt_correction_T_max 0.59
_exptl_absorpt_correction_T_min 0.24
_exptl_absorpt_correction_type multi-scan
_exptl_absorpt_process_details SADABS
_exptl_crystal_colour colourless
_exptl_crystal_density_diffrn 2.362
_exptl_crystal_density_method 'not measured'
_exptl_crystal_description Needle
_exptl_crystal_F_000 768
_exptl_crystal_size_max 0.370
_exptl_crystal_size_mid 0.188
_exptl_crystal_size_min 0.110
_refine_diff_density_max 1.085
_refine_diff_density_min -1.799
_refine_ls_extinction_method none
_refine_ls_goodness_of_fit_ref 1.091
_refine_ls_hydrogen_treatment mixed
_refine_ls_matrix_type full
_refine_ls_number_parameters 135
_refine_ls_number_reflns 3266
_refine_ls_number_restraints 2
_refine_ls_restrained_S_all 1.091
_refine_ls_R_factor_all 0.0227
_refine_ls_R_factor_gt 0.0203
_refine_ls_shift/su_max 0.001
_refine_ls_shift/su_mean 0.000
_refine_ls_structure_factor_coef Fsqd
_refine_ls_weighting_details 'w=1/[\s^2^(Fo^2^)+(0.0129P)^2^+1.9323P] where P=(Fo^2^+2Fc^2^)/3'
_refine_ls_weighting_scheme calc
_refine_ls_wR_factor_gt 0.0436
_refine_ls_wR_factor_ref 0.0443
_reflns_number_gt 3030
_reflns_number_total 3266
_reflns_threshold_expression 'I > 2\s(I)'
_cod_data_source_file c8nj00537k2.cif
_cod_data_source_block D2
_cod_depositor_comments 'Adding full bibliography for 7057378--7057386.cif.'
_cod_database_code 7057380

loop_
_space_group_symop_operation_xyz
'x, y, z'
'-x, y+1/2, -z+1/2'
'-x, -y, -z'
'x, -y-1/2, z-1/2'

loop_
_atom_site_type_symbol
_atom_site_label
_atom_site_fract_x
_atom_site_fract_y
_atom_site_fract_z
_atom_site_U_iso_or_equiv
_atom_site_adp_type
_atom_site_calc_flag
_atom_site_refinement_flags_adp
_atom_site_refinement_flags_posn
_atom_site_occupancy
C C1 0.83686(18) 0.34855(19) 0.7869(2) 0.0116(4) Uani d . . 1
C C2 0.76340(19) 0.4269(2) 0.8720(2) 0.0128(4) Uani d . . 1
H H2A 0.6811 0.4388 0.8129 0.015 Uiso calc U R 1
H H2B 0.7544 0.3882 0.9651 0.015 Uiso calc U R 1
C C3 0.8246(2) 0.54458(19) 0.9067(2) 0.0127(4) Uani d . . 1
H H3A 0.9014 0.5332 0.9779 0.015 Uiso calc U R 1
H H3B 0.7711 0.5946 0.9542 0.015 Uiso calc U R 1
C C4 0.85268(19) 0.60704(19) 0.7703(2) 0.0124(4) Uani d . . 1
C C5 0.9201(2) 0.5262(2) 0.6802(2) 0.0139(4) Uani d . . 1
H H5A 0.9282 0.5654 0.5871 0.017 Uiso calc U R 1
H H5B 1.0029 0.5113 0.7363 0.017 Uiso calc U R 1
C C6 0.85449(19) 0.41034(19) 0.6446(2) 0.0124(4) Uani d . . 1
H H6A 0.9026 0.3601 0.5898 0.015 Uiso calc U R 1
H H6B 0.7743 0.4242 0.5813 0.015 Uiso calc U R 1
C C7 0.7751(2) 0.2348(2) 0.7578(2) 0.0139(4) Uani d . . 1
C C8 0.7325(2) 0.1400(2) 0.7499(2) 0.0166(4) Uani d . . 1
I I9 0.66838(2) -0.02182(2) 0.74656(2) 0.03337(6) Uani d . . 1
H H10 0.992(3) 0.293(3) 0.831(3) 0.023(8) Uiso d . D 1
O O10 0.95268(14) 0.32742(15) 0.88031(17) 0.0142(3) Uani d . D 1
C C11 0.7388(2) 0.6494(2) 0.6781(2) 0.0140(4) Uani d . . 1
C C12 0.6458(2) 0.6784(2) 0.6021(3) 0.0174(4) Uani d . . 1
I I13 0.49184(2) 0.72876(2) 0.47092(2) 0.01803(5) Uani d . . 1
H H14 0.965(3) 0.702(3) 0.893(3) 0.033(9) Uiso d . D 1
O O14 0.92617(15) 0.70819(14) 0.81479(19) 0.0161(3) Uani d . D 1

loop_
_atom_site_aniso_label
_atom_site_aniso_U_11
_atom_site_aniso_U_22
_atom_site_aniso_U_33
_atom_site_aniso_U_12
_atom_site_aniso_U_13
_atom_site_aniso_U_23
C1 0.0106(9) 0.0114(10) 0.0115(9) 0.0001(8) -0.0014(7) 0.0004(8)
C2 0.0135(9) 0.0120(10) 0.0135(9) -0.0027(8) 0.0044(7) -0.0015(8)
C3 0.0152(10) 0.0103(10) 0.0122(9) -0.0010(8) 0.0018(7) -0.0007(7)
C4 0.0120(9) 0.0097(10) 0.0147(9) -0.0022(8) 0.0002(7) -0.0005(8)
C5 0.0130(9) 0.0132(10) 0.0159(10) 0.0012(8) 0.0039(8) 0.0005(8)
C6 0.0143(9) 0.0117(10) 0.0109(9) 0.0013(8) 0.0015(7) -0.0001(8)
C7 0.0150(10) 0.0135(10) 0.0123(9) 0.0012(8) -0.0002(7) 0.0002(8)
C8 0.0216(11) 0.0148(11) 0.0128(9) -0.0031(9) 0.0018(8) -0.0007(8)
I9 0.06321(14) 0.01688(9) 0.02115(9) -0.02081(8) 0.01076(8) -0.00264(6)
O10 0.0131(7) 0.0149(8) 0.0126(7) 0.0020(6) -0.0028(6) -0.0018(6)
C11 0.0151(10) 0.0120(10) 0.0149(9) -0.0015(8) 0.0029(8) -0.0006(8)
C12 0.0158(10) 0.0162(11) 0.0195(10) 0.0004(9) 0.0016(8) -0.0014(9)
I13 0.01282(7) 0.01953(8) 0.01966(8) 0.00395(5) -0.00245(5) -0.00289(6)
O14 0.0170(8) 0.0116(8) 0.0174(8) -0.0061(6) -0.0029(6) 0.0009(6)

loop_
_atom_type_symbol
_atom_type_description
_atom_type_scat_dispersion_real
_atom_type_scat_dispersion_imag
_atom_type_scat_source
C C 0.0033 0.0016 'International Tables Vol C Tables 4.2.6.8 and 6.1.1.4'
H H 0.0000 0.0000 'International Tables Vol C Tables 4.2.6.8 and 6.1.1.4'
O O 0.0106 0.0060 'International Tables Vol C Tables 4.2.6.8 and 6.1.1.4'
I I -0.4742 1.8119 'International Tables Vol C Tables 4.2.6.8 and 6.1.1.4'

loop_
_geom_angle_atom_site_label_1
_geom_angle_atom_site_label_2
_geom_angle_atom_site_label_3
_geom_angle_site_symmetry_1
_geom_angle_site_symmetry_3
_geom_angle
O10 C1 C7 . . 107.35(17)
O10 C1 C2 . . 107.52(17)
C7 C1 C2 . . 109.68(18)
O10 C1 C6 . . 110.31(17)
C7 C1 C6 . . 112.47(17)
C2 C1 C6 . . 109.38(18)
C3 C2 C1 . . 111.57(18)
C3 C2 H2A . . 109.3
C1 C2 H2A . . 109.3
C3 C2 H2B . . 109.3
C1 C2 H2B . . 109.3
H2A C2 H2B . . 108.0
C2 C3 C4 . . 113.30(17)
C2 C3 H3A . . 108.9
C4 C3 H3A . . 108.9
C2 C3 H3B . . 108.9
C4 C3 H3B . . 108.9
H3A C3 H3B . . 107.7
O14 C4 C11 . . 106.53(18)
O14 C4 C3 . . 109.67(17)
C11 C4 C3 . . 110.02(18)
O14 C4 C5 . . 109.40(17)
C11 C4 C5 . . 110.20(18)
C3 C4 C5 . . 110.92(18)
C6 C5 C4 . . 112.35(18)
C6 C5 H5A . . 109.1
C4 C5 H5A . . 109.1
C6 C5 H5B . . 109.1
C4 C5 H5B . . 109.1
H5A C5 H5B . . 107.9
C5 C6 C1 . . 110.58(17)
C5 C6 H6A . . 109.5
C1 C6 H6A . . 109.5
C5 C6 H6B . . 109.5
C1 C6 H6B . . 109.5
H6A C6 H6B . . 108.1
C8 C7 C1 . . 172.5(2)
C7 C8 I9 . . 176.7(2)
C8 I9 I13 . 4_566 140.69(7)
C1 O10 H10 . . 106.(2)
C12 C11 C4 . . 177.0(2)
C11 C12 I13 . . 178.6(2)
C12 I13 C8 . 3_666 168.69(8)
C12 I13 C7 . 3_666 170.34(8)
C8 I13 C7 3_666 3_666 20.55(6)
C4 O14 H14 . . 113.(3)

loop_
_geom_bond_atom_site_label_1
_geom_bond_atom_site_label_2
_geom_bond_site_symmetry_2
_geom_bond_distance
C1 O10 . 1.440(2)
C1 C7 . 1.481(3)
C1 C2 . 1.532(3)
C1 C6 . 1.539(3)
C2 C3 . 1.525(3)
C2 H2A . 0.99
C2 H2B . 0.99
C3 C4 . 1.533(3)
C3 H3A . 0.99
C3 H3B . 0.99
C4 O14 . 1.441(3)
C4 C11 . 1.479(3)
C4 C5 . 1.536(3)
C5 C6 . 1.529(3)
C5 H5A . 0.99
C5 H5B . 0.99
C6 H6A . 0.99
C6 H6B . 0.99
C7 C8 . 1.188(3)
C8 I9 . 1.994(2)
I9 I13 4_566 3.9222(4)
O10 H10 . 0.80(3)
C11 C12 . 1.191(3)
C12 I13 . 2.002(2)
I13 C8 3_666 3.296(2)
I13 C7 3_666 3.354(2)
O14 H14 . 0.77(3)

loop_
_geom_hbond_atom_site_label_D
_geom_hbond_atom_site_label_H
_geom_hbond_atom_site_label_A
_geom_hbond_site_symmetry_A
_geom_hbond_distance_DH
_geom_hbond_distance_HA
_geom_hbond_distance_DA
_geom_hbond_angle_DHA
O10 H10 O14 2_746 0.80(3) 2.01(3) 2.806(2) 173.(3)
O14 H14 O10 3_767 0.77(3) 2.16(3) 2.922(2) 170.(3)

loop_
_geom_torsion_atom_site_label_1
_geom_torsion_atom_site_label_2
_geom_torsion_atom_site_label_3
_geom_torsion_atom_site_label_4
_geom_torsion
O10 C1 C2 C3 62.7(2)
C7 C1 C2 C3 179.09(17)
C6 C1 C2 C3 -57.1(2)
C1 C2 C3 C4 54.0(2)
C2 C3 C4 O14 -171.41(17)
C2 C3 C4 C11 71.7(2)
C2 C3 C4 C5 -50.5(2)
O14 C4 C5 C6 173.19(17)
C11 C4 C5 C6 -70.0(2)
C3 C4 C5 C6 52.1(2)
C4 C5 C6 C1 -57.1(2)
O10 C1 C6 C5 -59.3(2)
C7 C1 C6 C5 -179.16(18)
C2 C1 C6 C5 58.7(2)
